data_4319621
loop_
_publ_author_name
'Alexander Tr\"osch'
'Heinrich Vahrenkamp'

_publ_section_title
;
 A Sterically Hindered N,N,O Tripod Ligand and Its Zinc Complex Chemistry
;
_journal_name_full 'Inorganic Chemistry'
_journal_page_first 2305
_journal_page_last 2311
_journal_paper_doi 10.1021/ic001204j
_journal_volume 40
_journal_year 2001
_chemical_formula_sum 'C37 H47 N3 O4 Zn'
_chemical_formula_weight 663.15
_chemical_melting_point 207
_chemical_name_common Di(2-picolyl)(2-hydroxylato-3,5-di-tert-butyl-
_chemical_name_systematic Di(2-picolyl)(2-hydroxylato-3,5-di-tert-butyl-
_space_group_IT_number 14
_symmetry_cell_setting monoclinic
_symmetry_space_group_name_Hall '-P 2yn'
_symmetry_space_group_name_H-M 'P 1 21/n 1'
_atom_sites_solution_hydrogens geom
_atom_sites_solution_primary direct
_atom_sites_solution_secondary difmap
_audit_creation_method SHELXL-97
_cell_angle_alpha 90.00
_cell_angle_beta 111.73(3)
_cell_angle_gamma 90.00
_cell_formula_units_Z 4
_cell_length_a 14.553(3)
_cell_length_b 16.121(3)
_cell_length_c 16.251(3)
_cell_measurement_reflns_used 25
_cell_measurement_temperature 293(2)
_cell_volume 3541.7(14)
_computing_cell_refinement 'CAD4 5.1'
_computing_data_collection 'CAD4 5.1'
_computing_data_reduction 'CADFOR und CADSEX'
_computing_molecular_graphics 'Bruker SHELXTL'
_computing_publication_material 'SHELXL-97 (Sheldrick, 1997)'
_computing_structure_refinement 'SHELXL-97 (Sheldrick, 1997)'
_computing_structure_solution 'SHELXS-97 (Sheldrick, 1990)'
_diffrn_ambient_temperature 293(2)
_diffrn_measured_fraction_theta_full 0.990
_diffrn_measured_fraction_theta_max 0.990
_diffrn_measurement_device_type Nonius-Turbo-CAD4
_diffrn_measurement_method Omega-2Theta
_diffrn_radiation_monochromator graphite
_diffrn_radiation_source 'fine-focus sealed tube'
_diffrn_radiation_type MoK\a
_diffrn_radiation_wavelength 0.71073
_diffrn_reflns_av_R_equivalents 0.0837
_diffrn_reflns_av_sigmaI/netI 0.0832
_diffrn_reflns_limit_h_max 17
_diffrn_reflns_limit_h_min 0
_diffrn_reflns_limit_k_max 19
_diffrn_reflns_limit_k_min 0
_diffrn_reflns_limit_l_max 18
_diffrn_reflns_limit_l_min -20
_diffrn_reflns_number 7191
_diffrn_reflns_theta_full 26.03
_diffrn_reflns_theta_max 26.03
_diffrn_reflns_theta_min 2.53
_diffrn_standards_decay_% 10%
_diffrn_standards_interval_count 'OCR every 200 refl.'
_diffrn_standards_interval_time 'ICR every 1800s'
_diffrn_standards_number 2
_exptl_absorpt_coefficient_mu 0.734
_exptl_absorpt_correction_T_max none
_exptl_absorpt_correction_T_min none
_exptl_absorpt_correction_type none
_exptl_absorpt_process_details none
_exptl_crystal_colour yellow
_exptl_crystal_density_diffrn 1.244
_exptl_crystal_density_meas ?
_exptl_crystal_density_method 'not measured'
_exptl_crystal_description isometric
_exptl_crystal_F_000 1408
_exptl_crystal_size_max 0.5
_exptl_crystal_size_mid 0.4
_exptl_crystal_size_min 0.3
_refine_diff_density_max 1.435
_refine_diff_density_min -1.070
_refine_diff_density_rms 0.106
_refine_ls_extinction_coef none
_refine_ls_extinction_method none
_refine_ls_goodness_of_fit_ref 1.027
_refine_ls_hydrogen_treatment Riding-Model
_refine_ls_matrix_type full
_refine_ls_number_parameters 406
_refine_ls_number_reflns 6914
_refine_ls_number_restraints 0
_refine_ls_restrained_S_all 1.027
_refine_ls_R_factor_all 0.1723
_refine_ls_R_factor_gt 0.0801
_refine_ls_shift/su_max 0.001
_refine_ls_shift/su_mean 0.000
_refine_ls_structure_factor_coef Fsqd
_refine_ls_weighting_details 'calc w=1/[\s^2^(Fo^2^)+(0.1633P)^2^+1.1476P] where P=(Fo^2^+2Fc^2^)/3'
_refine_ls_weighting_scheme calc
_refine_ls_wR_factor_gt 0.2052
_refine_ls_wR_factor_ref 0.2677
_reflns_number_gt 3780
_reflns_number_total 6914
_reflns_threshold_expression >2sigma(I)
_cod_data_source_file ic001204j_6.cif
_cod_data_source_block a15(k14)
_cod_depositor_comments
;
The following automatic conversions were performed:

'_geom_angle_publ_flag' value 'Y' changed to 'y' according to the
built-in table from CIF Core dictionary named 'cif_core.dic' version
2.4.1 from 2010-06-29 (81 time).

'_geom_bond_publ_flag' value 'Y'
changed to 'y' according to the built-in table from CIF Core
dictionary named 'cif_core.dic' version 2.4.1 from 2010-06-29 (50
times).

Automatic conversion script
Id: cif_fix_values 1646 2011-03-28 12:23:43Z adriana 

The following automatic conversions were performed:

'_exptl_crystal_density_meas' value 'not measured' was changed to '?'
- the value is perceived as not measured.

Automatic conversion script
Id: cif_fix_values 3008 2015-01-20 13:52:24Z robertas 
;
_cod_original_cell_volume 3541.9(12)
_cod_database_code 4319621

loop_
_symmetry_equiv_pos_as_xyz
'x, y, z'
'-x+1/2, y+1/2, -z+1/2'
'-x, -y, -z'
'x-1/2, -y-1/2, z-1/2'

loop_
_atom_site_label
_atom_site_type_symbol
_atom_site_fract_x
_atom_site_fract_y
_atom_site_fract_z
_atom_site_U_iso_or_equiv
_atom_site_adp_type
_atom_site_occupancy
_atom_site_symmetry_multiplicity
_atom_site_calc_flag
_atom_site_refinement_flags
_atom_site_disorder_assembly
_atom_site_disorder_group
Zn1 Zn 1.14330(5) 0.29540(4) 1.46343(4) 0.0478(3) Uani 1 1 d . . .
O1 O 1.1952(3) 0.3350(3) 1.3787(3) 0.0542(10) Uani 1 1 d . . .
O2 O 1.1837(3) 0.3718(3) 1.5657(3) 0.0632(12) Uani 1 1 d . . .
N1 N 1.2206(4) 0.1921(3) 1.5390(3) 0.0494(12) Uani 1 1 d . . .
N2 N 0.9918(4) 0.3167(3) 1.4349(4) 0.0617(14) Uani 1 1 d . . .
N3 N 1.0708(3) 0.1866(3) 1.3758(3) 0.0465(11) Uani 1 1 d . . .
C1 C 1.1857(5) 0.1158(4) 1.5058(4) 0.0531(15) Uani 1 1 d . . .
C2 C 1.2416(5) 0.0451(4) 1.5378(4) 0.0623(17) Uani 1 1 d . . .
H2A H 1.2180 -0.0067 1.5143 0.075 Uiso 1 1 calc R . .
C3 C 1.3322(5) 0.0529(5) 1.6047(4) 0.0681(19) Uani 1 1 d . . .
H3A H 1.3700 0.0058 1.6273 0.082 Uiso 1 1 calc R . .
C4 C 1.3678(5) 0.1291(5) 1.6386(4) 0.0623(17) Uani 1 1 d . . .
H4A H 1.4297 0.1349 1.6835 0.075 Uiso 1 1 calc R . .
C5 C 1.3087(5) 0.1965(4) 1.6040(4) 0.0591(16) Uani 1 1 d . . .
H5A H 1.3317 0.2484 1.6275 0.071 Uiso 1 1 calc R . .
C6 C 0.9276(5) 0.2674(4) 1.3769(4) 0.0586(16) Uani 1 1 d . . .
C7 C 0.8268(5) 0.2749(6) 1.3558(5) 0.084(2) Uani 1 1 d . . .
H7A H 0.7827 0.2390 1.3155 0.101 Uiso 1 1 calc R . .
C8 C 0.7931(6) 0.3374(7) 1.3963(7) 0.098(3) Uani 1 1 d . . .
H8A H 0.7256 0.3451 1.3822 0.118 Uiso 1 1 calc R . .
C9 C 0.8594(6) 0.3872(7) 1.4565(6) 0.100(3) Uani 1 1 d . . .
H9A H 0.8379 0.4287 1.4848 0.120 Uiso 1 1 calc R . .
C10 C 0.9593(5) 0.3756(5) 1.4756(5) 0.077(2) Uani 1 1 d . . .
H10A H 1.0048 0.4094 1.5174 0.092 Uiso 1 1 calc R . .
C11 C 1.1214(4) 0.2434(4) 1.2549(4) 0.0477(13) Uani 1 1 d . . .
C12 C 1.0868(5) 0.2296(4) 1.1653(4) 0.0525(15) Uani 1 1 d . . .
H12A H 1.0630 0.1771 1.1440 0.063 Uiso 1 1 calc R . .
C13 C 1.0860(5) 0.2907(4) 1.1056(4) 0.0548(15) Uani 1 1 d . . .
C14 C 1.1148(5) 0.3693(4) 1.1406(4) 0.0573(16) Uani 1 1 d . . .
H14A H 1.1106 0.4123 1.1012 0.069 Uiso 1 1 calc R . .
C15 C 1.1497(4) 0.3884(4) 1.2308(4) 0.0499(14) Uani 1 1 d . . .
C16 C 1.1551(4) 0.3229(4) 1.2911(4) 0.0482(14) Uani 1 1 d . . .
C17 C 1.0840(5) 0.1157(4) 1.4365(4) 0.0582(16) Uani 1 1 d . . .
H17A H 1.0731 0.0644 1.4032 0.070 Uiso 1 1 calc R . .
H17B H 1.0357 0.1190 1.4645 0.070 Uiso 1 1 calc R . .
C18 C 0.9657(4) 0.2057(4) 1.3284(4) 0.0583(16) Uani 1 1 d . . .
H18A H 0.9276 0.1549 1.3202 0.070 Uiso 1 1 calc R . .
H18B H 0.9566 0.2275 1.2703 0.070 Uiso 1 1 calc R . .
C19 C 1.1263(5) 0.1718(4) 1.3170(4) 0.0530(15) Uani 1 1 d . . .
H19A H 1.1002 0.1225 1.2820 0.064 Uiso 1 1 calc R . .
H19B H 1.1950 0.1612 1.3533 0.064 Uiso 1 1 calc R . .
C20 C 1.0503(5) 0.2736(5) 1.0050(4) 0.0661(18) Uani 1 1 d . . .
C21 C 1.0783(9) 0.1859(6) 0.9879(5) 0.121(4) Uani 1 1 d . . .
H21A H 1.0511 0.1467 1.0171 0.181 Uiso 1 1 calc R . .
H21B H 1.1491 0.1807 1.0105 0.181 Uiso 1 1 calc R . .
H21C H 1.0525 0.1752 0.9254 0.181 Uiso 1 1 calc R . .
C22 C 1.0972(8) 0.3341(7) 0.9588(5) 0.110(3) Uani 1 1 d . . .
H22A H 1.0814 0.3901 0.9690 0.165 Uiso 1 1 calc R . .
H22B H 1.0718 0.3232 0.8963 0.165 Uiso 1 1 calc R . .
H22C H 1.1677 0.3270 0.9822 0.165 Uiso 1 1 calc R . .
C23 C 0.9382(7) 0.2809(7) 0.9636(5) 0.115(4) Uani 1 1 d . . .
H23A H 0.9185 0.3354 0.9745 0.172 Uiso 1 1 calc R . .
H23B H 0.9087 0.2402 0.9892 0.172 Uiso 1 1 calc R . .
H23C H 0.9167 0.2718 0.9009 0.172 Uiso 1 1 calc R . .
C24 C 1.1819(5) 0.4768(4) 1.2646(5) 0.0650(18) Uani 1 1 d . . .
C25 C 1.1245(7) 0.5055(5) 1.3218(6) 0.092(3) Uani 1 1 d . . .
H25A H 1.0548 0.5043 1.2872 0.138 Uiso 1 1 calc R . .
H25B H 1.1439 0.5611 1.3422 0.138 Uiso 1 1 calc R . .
H25C H 1.1387 0.4692 1.3718 0.138 Uiso 1 1 calc R . .
C26 C 1.2930(6) 0.4778(6) 1.3197(6) 0.100(3) Uani 1 1 d . . .
H26A H 1.3076 0.4381 1.3668 0.150 Uiso 1 1 calc R . .
H26B H 1.3122 0.5321 1.3442 0.150 Uiso 1 1 calc R . .
H26C H 1.3290 0.4638 1.2827 0.150 Uiso 1 1 calc R . .
C27 C 1.1624(7) 0.5386(5) 1.1898(5) 0.097(3) Uani 1 1 d . . .
H27A H 1.0931 0.5392 1.1542 0.145 Uiso 1 1 calc R . .
H27B H 1.1991 0.5228 1.1538 0.145 Uiso 1 1 calc R . .
H27C H 1.1828 0.5929 1.2139 0.145 Uiso 1 1 calc R . .
C28 C 1.2654(5) 0.4159(4) 1.6035(4) 0.0576(16) Uani 1 1 d . . .
C29 C 1.2832(6) 0.4550(4) 1.6849(5) 0.0706(19) Uani 1 1 d . . .
C30 C 1.3706(7) 0.4997(5) 1.7250(6) 0.091(3) Uani 1 1 d . . .
H30A H 1.3829 0.5237 1.7801 0.110 Uiso 1 1 calc R . .
C31 C 1.4373(7) 0.5090(5) 1.6868(6) 0.093(3) Uani 1 1 d . . .
H31A H 1.4943 0.5401 1.7144 0.111 Uiso 1 1 calc R . .
C32 C 1.4207(6) 0.4728(5) 1.6075(6) 0.081(2) Uani 1 1 d . . .
H32A H 1.4664 0.4799 1.5804 0.097 Uiso 1 1 calc R . .
C33 C 1.3375(5) 0.4254(5) 1.5660(5) 0.0688(19) Uani 1 1 d . . .
H33A H 1.3290 0.3994 1.5126 0.083 Uiso 1 1 calc R . .
C34 C 1.2073(9) 0.4470(8) 1.7272(7) 0.123(4) Uani 1 1 d . . .
H34A H 1.2369 0.4645 1.7885 0.147 Uiso 1 1 calc R . .
H34B H 1.1528 0.4844 1.6974 0.147 Uiso 1 1 calc R . .
O3 O 1.1699(6) 0.3673(6) 1.7244(4) 0.127(3) Uani 1 1 d . . .
H3B H 1.1639 0.3454 1.6772 0.191 Uiso 1 1 calc R . .
C35 C 1.5687(10) 0.6739(7) 1.8671(8) 0.116(4) Uani 1 1 d . . .
C36 C 1.4709(10) 0.7103(9) 1.8404(11) 0.170(6) Uani 1 1 d . . .
H36A H 1.4342 0.6832 1.8710 0.255 Uiso 1 1 calc R . .
H36B H 1.4370 0.7035 1.7777 0.255 Uiso 1 1 calc R . .
H36C H 1.4767 0.7683 1.8547 0.255 Uiso 1 1 calc R . .
C37 C 1.6313(10) 0.7105(11) 1.8218(11) 0.191(7) Uani 1 1 d . . .
H37A H 1.6957 0.6855 1.8445 0.287 Uiso 1 1 calc R . .
H37B H 1.6374 0.7692 1.8325 0.287 Uiso 1 1 calc R . .
H37C H 1.6012 0.7005 1.7593 0.287 Uiso 1 1 calc R . .
O4 O 1.5881(10) 0.6173(7) 1.9113(8) 0.255(7) Uani 1 1 d . . .

loop_
_atom_site_aniso_label
_atom_site_aniso_U_11
_atom_site_aniso_U_22
_atom_site_aniso_U_33
_atom_site_aniso_U_23
_atom_site_aniso_U_13
_atom_site_aniso_U_12
Zn1 0.0535(4) 0.0447(4) 0.0486(4) -0.0030(3) 0.0228(3) -0.0007(3)
O1 0.063(2) 0.056(3) 0.045(2) -0.006(2) 0.0222(19) -0.016(2)
O2 0.070(3) 0.065(3) 0.058(3) -0.015(2) 0.028(2) -0.001(2)
N1 0.053(3) 0.052(3) 0.043(3) 0.001(2) 0.018(2) 0.001(2)
N2 0.059(3) 0.057(3) 0.068(3) 0.004(3) 0.023(3) 0.012(3)
N3 0.048(2) 0.046(3) 0.046(3) 0.003(2) 0.019(2) -0.003(2)
C1 0.076(4) 0.048(4) 0.046(3) -0.001(3) 0.035(3) -0.003(3)
C2 0.090(5) 0.048(4) 0.062(4) 0.008(3) 0.042(4) 0.006(3)
C3 0.080(5) 0.070(5) 0.058(4) 0.024(4) 0.031(4) 0.021(4)
C4 0.064(4) 0.066(5) 0.054(4) 0.006(3) 0.017(3) 0.001(3)
C5 0.063(4) 0.067(4) 0.044(3) 0.004(3) 0.016(3) -0.002(3)
C6 0.055(3) 0.061(4) 0.060(4) 0.016(3) 0.022(3) 0.005(3)
C7 0.051(4) 0.115(7) 0.082(5) 0.020(5) 0.020(4) -0.001(4)
C8 0.060(5) 0.139(9) 0.101(7) 0.031(6) 0.036(5) 0.025(6)
C9 0.083(6) 0.123(8) 0.101(7) 0.015(6) 0.043(5) 0.056(6)
C10 0.082(5) 0.068(5) 0.081(5) 0.000(4) 0.031(4) 0.024(4)
C11 0.054(3) 0.046(3) 0.047(3) -0.001(3) 0.023(3) 0.000(3)
C12 0.067(4) 0.046(3) 0.046(3) -0.003(3) 0.022(3) 0.002(3)
C13 0.064(4) 0.055(4) 0.049(3) -0.005(3) 0.025(3) 0.002(3)
C14 0.065(4) 0.057(4) 0.056(4) 0.006(3) 0.030(3) -0.004(3)
C15 0.057(3) 0.043(3) 0.054(3) 0.000(3) 0.025(3) -0.007(3)
C16 0.048(3) 0.049(3) 0.053(3) -0.004(3) 0.024(3) -0.008(3)
C17 0.079(4) 0.046(3) 0.053(4) 0.003(3) 0.028(3) -0.013(3)
C18 0.050(3) 0.055(4) 0.063(4) 0.002(3) 0.013(3) -0.004(3)
C19 0.074(4) 0.039(3) 0.050(3) -0.002(3) 0.028(3) 0.004(3)
C20 0.085(5) 0.070(5) 0.049(4) 0.001(3) 0.031(4) -0.007(4)
C21 0.219(12) 0.098(7) 0.062(5) -0.008(5) 0.071(7) 0.029(7)
C22 0.149(8) 0.131(8) 0.068(5) -0.003(5) 0.060(5) -0.055(7)
C23 0.114(7) 0.172(11) 0.053(5) -0.012(6) 0.023(5) -0.004(7)
C24 0.085(5) 0.048(4) 0.065(4) -0.005(3) 0.030(4) -0.020(3)
C25 0.135(7) 0.050(4) 0.116(7) -0.024(4) 0.077(6) -0.005(5)
C26 0.105(6) 0.095(6) 0.104(6) -0.014(5) 0.044(5) -0.056(5)
C27 0.143(8) 0.059(5) 0.093(6) 0.009(4) 0.050(6) -0.024(5)
C28 0.067(4) 0.045(4) 0.052(4) -0.005(3) 0.013(3) 0.012(3)
C29 0.099(5) 0.057(4) 0.056(4) -0.011(3) 0.029(4) 0.013(4)
C30 0.113(7) 0.070(5) 0.070(5) -0.030(4) 0.010(5) -0.004(5)
C31 0.088(6) 0.069(5) 0.100(7) -0.012(5) 0.010(5) -0.012(5)
C32 0.073(5) 0.065(5) 0.103(6) 0.000(5) 0.030(4) 0.001(4)
C33 0.080(5) 0.064(5) 0.071(4) -0.008(4) 0.037(4) 0.001(4)
C34 0.162(10) 0.128(10) 0.103(7) -0.042(7) 0.078(7) -0.016(8)
O3 0.153(6) 0.158(7) 0.095(5) 0.011(5) 0.073(4) -0.015(6)
C35 0.145(10) 0.068(6) 0.104(8) -0.001(6) 0.008(7) 0.011(7)
C36 0.156(11) 0.150(12) 0.235(17) -0.052(11) 0.108(12) 0.006(10)
C37 0.132(11) 0.209(17) 0.254(19) -0.010(14) 0.096(13) -0.007(11)
O4 0.286(14) 0.141(9) 0.214(11) 0.081(9) -0.053(10) -0.009(9)

loop_
_atom_type_symbol
_atom_type_description
_atom_type_scat_dispersion_real
_atom_type_scat_dispersion_imag
_atom_type_scat_source
C C 0.0033 0.0016 'International Tables Vol C Tables 4.2.6.8 and 6.1.1.4'
H H 0.0000 0.0000 'International Tables Vol C Tables 4.2.6.8 and 6.1.1.4'
N N 0.0061 0.0033 'International Tables Vol C Tables 4.2.6.8 and 6.1.1.4'
O O 0.0106 0.0060 'International Tables Vol C Tables 4.2.6.8 and 6.1.1.4'
Zn Zn 0.2839 1.4301 'International Tables Vol C Tables 4.2.6.8 and 6.1.1.4'

loop_
_geom_angle_atom_site_label_1
_geom_angle_atom_site_label_2
_geom_angle_atom_site_label_3
_geom_angle
_geom_angle_site_symmetry_1
_geom_angle_site_symmetry_3
_geom_angle_publ_flag
O1 Zn1 O2 108.93(19) . . y
O1 Zn1 N2 116.6(2) . . y
O2 Zn1 N2 92.6(2) . . y
O1 Zn1 N1 114.35(19) . . y
O2 Zn1 N1 94.19(19) . . y
N2 Zn1 N1 122.8(2) . . y
O1 Zn1 N3 91.28(17) . . y
O2 Zn1 N3 159.79(19) . . y
N2 Zn1 N3 77.4(2) . . y
N1 Zn1 N3 77.29(18) . . y
C16 O1 Zn1 125.8(3) . . y
C28 O2 Zn1 131.4(4) . . y
C5 N1 C1 118.1(5) . . y
C5 N1 Zn1 124.5(4) . . y
C1 N1 Zn1 116.0(4) . . y
C6 N2 C10 119.5(6) . . y
C6 N2 Zn1 117.8(4) . . y
C10 N2 Zn1 122.6(5) . . y
C17 N3 C18 111.5(5) . . y
C17 N3 C19 109.9(5) . . y
C18 N3 C19 113.9(5) . . y
C17 N3 Zn1 105.4(3) . . y
C18 N3 Zn1 108.7(4) . . y
C19 N3 Zn1 107.0(3) . . y
N1 C1 C2 120.9(6) . . y
N1 C1 C17 114.8(5) . . y
C2 C1 C17 124.3(6) . . y
C3 C2 C1 118.8(7) . . y
C2 C3 C4 120.9(6) . . y
C3 C4 C5 117.4(6) . . y
N1 C5 C4 124.0(7) . . y
N2 C6 C7 122.0(7) . . y
N2 C6 C18 118.3(5) . . y
C7 C6 C18 119.5(7) . . y
C6 C7 C8 118.3(8) . . y
C9 C8 C7 119.3(7) . . y
C8 C9 C10 119.5(8) . . y
N2 C10 C9 121.3(8) . . y
C12 C11 C16 121.4(6) . . y
C12 C11 C19 119.4(6) . . y
C16 C11 C19 119.1(5) . . y
C11 C12 C13 122.3(6) . . y
C12 C13 C14 116.2(6) . . y
C12 C13 C20 121.8(6) . . y
C14 C13 C20 122.0(6) . . y
C13 C14 C15 124.6(6) . . y
C14 C15 C16 117.7(5) . . y
C14 C15 C24 121.5(6) . . y
C16 C15 C24 120.7(5) . . y
O1 C16 C11 121.4(5) . . y
O1 C16 C15 121.0(5) . . y
C11 C16 C15 117.5(5) . . y
N3 C17 C1 110.6(5) . . y
N3 C18 C6 112.3(5) . . y
N3 C19 C11 113.9(5) . . y
C22 C20 C23 109.4(7) . . y
C22 C20 C21 107.5(7) . . y
C23 C20 C21 107.9(8) . . y
C22 C20 C13 111.5(6) . . y
C23 C20 C13 109.9(6) . . y
C21 C20 C13 110.5(6) . . y
C26 C24 C27 107.9(6) . . y
C26 C24 C15 109.6(6) . . y
C27 C24 C15 112.4(6) . . y
C26 C24 C25 109.7(7) . . y
C27 C24 C25 107.8(7) . . y
C15 C24 C25 109.4(6) . . y
O2 C28 C29 120.1(7) . . y
O2 C28 C33 122.9(6) . . y
C29 C28 C33 117.0(7) . . y
C30 C29 C28 119.5(8) . . y
C30 C29 C34 121.7(8) . . y
C28 C29 C34 118.8(8) . . y
C31 C30 C29 122.1(8) . . y
C30 C31 C32 119.2(8) . . y
C31 C32 C33 121.3(9) . . y
C32 C33 C28 120.8(7) . . y
O3 C34 C29 114.1(8) . . y
O4 C35 C36 120.2(17) . . y
O4 C35 C37 125.4(16) . . y
C36 C35 C37 113.9(12) . . y

loop_
_geom_bond_atom_site_label_1
_geom_bond_atom_site_label_2
_geom_bond_distance
_geom_bond_site_symmetry_2
_geom_bond_publ_flag
Zn1 O1 1.909(4) . y
Zn1 O2 1.974(4) . y
Zn1 N2 2.106(5) . y
Zn1 N1 2.127(5) . y
Zn1 N3 2.259(5) . y
O1 C16 1.338(7) . y
O2 C28 1.326(8) . y
N1 C5 1.328(7) . y
N1 C1 1.363(8) . y
N2 C6 1.319(8) . y
N2 C10 1.340(9) . y
N3 C17 1.474(7) . y
N3 C18 1.468(7) . y
N3 C19 1.481(7) . y
C1 C2 1.385(9) . y
C1 C17 1.492(9) . y
C2 C3 1.369(9) . y
C3 C4 1.367(10) . y
C4 C5 1.370(9) . y
C6 C7 1.382(9) . y
C6 C18 1.498(9) . y
C7 C8 1.390(13) . y
C8 C9 1.353(13) . y
C9 C10 1.382(10) . y
C11 C12 1.373(8) . y
C11 C16 1.419(8) . y
C11 C19 1.517(8) . y
C12 C13 1.381(8) . y
C13 C14 1.388(9) . y
C13 C20 1.545(9) . y
C14 C15 1.397(8) . y
C15 C16 1.423(8) . y
C15 C24 1.537(8) . y
C20 C22 1.538(10) . y
C20 C23 1.521(11) . y
C20 C21 1.525(11) . y
C24 C26 1.531(10) . y
C24 C27 1.515(10) . y
C24 C25 1.534(10) . y
C28 C29 1.400(9) . y
C28 C33 1.403(10) . y
C29 C30 1.395(11) . y
C29 C34 1.508(12) . y
C30 C31 1.342(12) . y
C31 C32 1.353(11) . y
C32 C33 1.378(10) . y
C34 O3 1.389(12) . y
C35 O4 1.131(12) . y
C35 C36 1.449(15) . y
C35 C37 1.489(17) . y

loop_
_cod_changelog_entry_id
_cod_changelog_entry_author
_cod_changelog_entry_date
_cod_changelog_entry_text
1 'Vaitkus, Antanas' 2024-11-15T14:40:08+02:00
;
 Removed multiple data items that had the 'Y' placeholder value.
;
